data_2219052
loop_
_publ_author_name
'\"Ozek, Arzu'
'B\"uy\"ukg\"ung\"or, Orhan'
'Albayrak, \,Ci\(gdem'
'Odaba\,so\(glu, Mustafa'

_publ_section_title
;
 X-ray and computational structural study of
 (<i>E</i>)-2-(4-chlorophenyliminomethyl)-4-methoxyphenol
;
_journal_coeditor_code HK2503
_journal_issue 8
_journal_name_full 'Acta Crystallographica Section E'
_journal_page_first o1613
_journal_page_last o1614
_journal_paper_doi 10.1107/S1600536808023416
_journal_volume 64
_journal_year 2008
_chemical_formula_iupac 'C14 H12 Cl N O2'
_chemical_formula_moiety 'C14 H12 Cl N O2'
_chemical_formula_sum 'C14 H12 Cl N O2'
_chemical_formula_weight 261.70
_chemical_name_systematic
;
(<i>E</i>)-2-(4-chlorophenyliminomethyl)-4-methoxyphenol
;
_space_group_IT_number 14
_symmetry_cell_setting monoclinic
_symmetry_space_group_name_Hall '-P 2ybc'
_symmetry_space_group_name_H-M 'P 1 21/c 1'
_atom_sites_solution_hydrogens geom
_atom_sites_solution_primary direct
_atom_sites_solution_secondary difmap
_audit_creation_method SHELXL-97
_cell_angle_alpha 90.00
_cell_angle_beta 93.361(8)
_cell_angle_gamma 90.00
_cell_formula_units_Z 4
_cell_length_a 21.2642(19)
_cell_length_b 4.7101(3)
_cell_length_c 12.2175(12)
_cell_measurement_reflns_used 10205
_cell_measurement_temperature 296
_cell_measurement_theta_max 27.18
_cell_measurement_theta_min 1.67
_cell_volume 1221.56(18)
_computing_cell_refinement 'X-AREA (Stoe & Cie, 2002)'
_computing_data_collection 'X-AREA (Stoe & Cie, 2002)'
_computing_data_reduction 'X-RED32 (Stoe & Cie, 2002)'
_computing_molecular_graphics 'ORTEP-3 for Windows (Farrugia, 1997)'
_computing_publication_material
;WinGX (Farrugia, 1999) and <i>GAUSSIAN</i>
(Frisch <i>et al.</i>,2004)
;
_computing_structure_refinement 'SHELXL97 (Sheldrick, 2008)'
_computing_structure_solution 'SHELXS97 (Sheldrick, 2008)'
_diffrn_ambient_temperature 296
_diffrn_detector_area_resol_mean 6.67
_diffrn_measured_fraction_theta_full 0.987
_diffrn_measured_fraction_theta_max 0.987
_diffrn_measurement_device_type 'Stoe IPDSII'
_diffrn_measurement_method \w
_diffrn_radiation_monochromator 'plane graphite'
_diffrn_radiation_source 'fine-focus sealed tube'
_diffrn_radiation_type MoK\a
_diffrn_radiation_wavelength 0.71073
_diffrn_reflns_av_R_equivalents 0.0797
_diffrn_reflns_av_sigmaI/netI 0.0636
_diffrn_reflns_limit_h_max 26
_diffrn_reflns_limit_h_min -26
_diffrn_reflns_limit_k_max 5
_diffrn_reflns_limit_k_min -5
_diffrn_reflns_limit_l_max 14
_diffrn_reflns_limit_l_min -14
_diffrn_reflns_number 10205
_diffrn_reflns_theta_full 26.00
_diffrn_reflns_theta_max 26.00
_diffrn_reflns_theta_min 1.92
_diffrn_standards_number 0
_exptl_absorpt_coefficient_mu 0.305
_exptl_absorpt_correction_T_max 0.9252
_exptl_absorpt_correction_T_min 0.8250
_exptl_absorpt_correction_type integration
_exptl_absorpt_process_details '(X-RED32; Stoe & Cie, 2002)'
_exptl_crystal_colour red
_exptl_crystal_density_diffrn 1.423
_exptl_crystal_density_method 'not measured'
_exptl_crystal_description 'prismatic long stick'
_exptl_crystal_F_000 544
_exptl_crystal_size_max 0.680
_exptl_crystal_size_mid 0.437
_exptl_crystal_size_min 0.210
_refine_diff_density_max 0.197
_refine_diff_density_min -0.203
_refine_ls_extinction_method none
_refine_ls_goodness_of_fit_ref 0.999
_refine_ls_hydrogen_treatment mixed
_refine_ls_matrix_type full
_refine_ls_number_parameters 167
_refine_ls_number_reflns 2364
_refine_ls_number_restraints 0
_refine_ls_restrained_S_all 0.999
_refine_ls_R_factor_all 0.0507
_refine_ls_R_factor_gt 0.0372
_refine_ls_shift/su_max 0.000
_refine_ls_shift/su_mean 0.000
_refine_ls_structure_factor_coef Fsqd
_refine_ls_weighting_details 'calc w=1/[\s^2^(Fo^2^)+(0.0641P)^2^] where P=(Fo^2^+2Fc^2^)/3'
_refine_ls_weighting_scheme calc
_refine_ls_wR_factor_gt 0.0939
_refine_ls_wR_factor_ref 0.0986
_reflns_number_gt 1789
_reflns_number_total 2364
_reflns_threshold_expression I>2\s(I)
_cod_data_source_file hk2503.cif
_cod_data_source_block I
_cod_original_sg_symbol_H-M 'P 21/c'
_cod_database_code 2219052
_cod_database_fobs_code 2219052

loop_
_symmetry_equiv_pos_as_xyz
'x, y, z'
'-x, y+1/2, -z+1/2'
'-x, -y, -z'
'x, -y-1/2, z-1/2'

loop_
_atom_site_type_symbol
_atom_site_label
_atom_site_fract_x
_atom_site_fract_y
_atom_site_fract_z
_atom_site_U_iso_or_equiv
_atom_site_adp_type
_atom_site_calc_flag
_atom_site_refinement_flags
_atom_site_occupancy
Cl Cl1 0.03208(2) 1.40379(9) 0.66121(4) 0.06631(18) Uani d . 1
O O1 0.26185(6) 0.2746(3) 0.35438(10) 0.0677(4) Uani d . 1
H H1 0.2404(12) 0.393(5) 0.394(2) 0.112(9) Uiso d . 1
O O2 0.42346(6) -0.2199(3) 0.66813(10) 0.0676(4) Uani d . 1
N N1 0.21631(6) 0.5615(3) 0.51562(10) 0.0455(3) Uani d . 1
C C1 0.29911(7) 0.2216(3) 0.54240(12) 0.0428(3) Uani d . 1
C C2 0.30182(7) 0.1541(3) 0.43144(12) 0.0480(4) Uani d . 1
C C3 0.34597(8) -0.0395(4) 0.39932(13) 0.0575(4) Uani d . 1
H H3 0.3478 -0.0841 0.3254 0.069 Uiso calc R 1
C C4 0.38738(8) -0.1674(4) 0.47512(14) 0.0551(4) Uani d . 1
H H4 0.4170 -0.2964 0.4521 0.066 Uiso calc R 1
C C5 0.38493(7) -0.1042(3) 0.58541(13) 0.0493(4) Uani d . 1
C C6 0.34078(7) 0.0873(3) 0.61831(13) 0.0484(3) Uani d . 1
H H6 0.3387 0.1278 0.6925 0.058 Uiso calc R 1
C C7 0.47390(9) -0.3918(4) 0.63688(19) 0.0753(6) Uani d . 1
H H7A 0.5012 -0.2819 0.5936 0.090 Uiso calc R 1
H H7B 0.4576 -0.5499 0.5945 0.090 Uiso calc R 1
H H7C 0.4971 -0.4604 0.7013 0.090 Uiso calc R 1
C C8 0.25442(7) 0.4252(3) 0.58089(12) 0.0461(3) Uani d . 1
H H8 0.2534 0.4579 0.6558 0.055 Uiso calc R 1
C C9 0.17376(7) 0.7637(3) 0.55533(12) 0.0436(3) Uani d . 1
C C10 0.12943(7) 0.8772(3) 0.48017(13) 0.0522(4) Uani d . 1
H H10 0.1291 0.8199 0.4073 0.063 Uiso calc R 1
C C11 0.08576(8) 1.0737(3) 0.51122(14) 0.0550(4) Uani d . 1
H H11 0.0561 1.1474 0.4599 0.066 Uiso calc R 1
C C12 0.08649(7) 1.1592(3) 0.61875(14) 0.0496(4) Uani d . 1
C C13 0.13070(8) 1.0524(4) 0.69489(14) 0.0557(4) Uani d . 1
H H13 0.1312 1.1129 0.7674 0.067 Uiso calc R 1
C C14 0.17395(7) 0.8564(3) 0.66347(13) 0.0531(4) Uani d . 1
H H14 0.2037 0.7848 0.7151 0.064 Uiso calc R 1

loop_
_atom_site_aniso_label
_atom_site_aniso_U_11
_atom_site_aniso_U_22
_atom_site_aniso_U_33
_atom_site_aniso_U_12
_atom_site_aniso_U_13
_atom_site_aniso_U_23
Cl1 0.0617(3) 0.0529(2) 0.0864(3) 0.01245(18) 0.0222(2) 0.0027(2)
O1 0.0789(8) 0.0846(9) 0.0392(6) 0.0278(7) -0.0008(6) -0.0003(6)
O2 0.0658(7) 0.0785(8) 0.0577(7) 0.0260(6) -0.0028(6) 0.0012(6)
N1 0.0478(7) 0.0442(6) 0.0448(7) 0.0018(5) 0.0049(5) -0.0012(5)
C1 0.0448(7) 0.0422(7) 0.0418(8) -0.0002(6) 0.0068(6) -0.0005(6)
C2 0.0521(8) 0.0535(9) 0.0387(8) 0.0048(6) 0.0045(7) 0.0015(6)
C3 0.0654(10) 0.0667(10) 0.0414(8) 0.0101(8) 0.0104(7) -0.0051(7)
C4 0.0548(9) 0.0571(9) 0.0545(10) 0.0100(7) 0.0114(8) -0.0039(7)
C5 0.0484(8) 0.0499(8) 0.0495(8) 0.0037(6) 0.0014(7) 0.0014(7)
C6 0.0531(8) 0.0507(8) 0.0414(8) 0.0036(7) 0.0031(7) -0.0039(7)
C7 0.0683(11) 0.0716(12) 0.0849(14) 0.0251(10) -0.0049(10) 0.0002(10)
C8 0.0505(8) 0.0467(8) 0.0415(8) 0.0019(6) 0.0060(7) -0.0027(6)
C9 0.0439(7) 0.0406(7) 0.0468(8) -0.0016(6) 0.0061(6) -0.0005(6)
C10 0.0572(9) 0.0534(9) 0.0458(9) 0.0035(7) 0.0021(7) -0.0005(7)
C11 0.0535(9) 0.0532(9) 0.0579(10) 0.0075(7) -0.0002(7) 0.0058(7)
C12 0.0464(8) 0.0404(7) 0.0632(10) -0.0002(6) 0.0133(7) 0.0026(7)
C13 0.0614(9) 0.0561(9) 0.0500(9) 0.0054(7) 0.0074(8) -0.0058(7)
C14 0.0548(9) 0.0558(9) 0.0482(9) 0.0106(7) -0.0002(7) -0.0019(7)

loop_
_atom_type_symbol
_atom_type_description
_atom_type_scat_dispersion_real
_atom_type_scat_dispersion_imag
_atom_type_scat_source
C C 0.0033 0.0016 'International Tables Vol C Tables 4.2.6.8 and 6.1.1.4'
H H 0.0000 0.0000 'International Tables Vol C Tables 4.2.6.8 and 6.1.1.4'
N N 0.0061 0.0033 'International Tables Vol C Tables 4.2.6.8 and 6.1.1.4'
O O 0.0106 0.0060 'International Tables Vol C Tables 4.2.6.8 and 6.1.1.4'
Cl Cl 0.1484 0.1585 'International Tables Vol C Tables 4.2.6.8 and 6.1.1.4'

loop_
_geom_angle_atom_site_label_1
_geom_angle_atom_site_label_2
_geom_angle_atom_site_label_3
_geom_angle
C2 O1 H1 102.0(17)
C5 O2 C7 117.19(14)
C8 N1 C9 121.22(13)
C6 C1 C2 118.74(14)
C6 C1 C8 119.18(13)
C2 C1 C8 122.08(13)
O1 C2 C3 119.19(14)
O1 C2 C1 121.27(14)
C3 C2 C1 119.54(14)
C4 C3 C2 121.03(15)
C4 C3 H3 119.5
C2 C3 H3 119.5
C3 C4 C5 120.05(15)
C3 C4 H4 120.0
C5 C4 H4 120.0
O2 C5 C6 115.56(14)
O2 C5 C4 125.11(15)
C6 C5 C4 119.33(14)
C5 C6 C1 121.29(14)
C5 C6 H6 119.4
C1 C6 H6 119.4
O2 C7 H7A 109.5
O2 C7 H7B 109.5
H7A C7 H7B 109.5
O2 C7 H7C 109.5
H7A C7 H7C 109.5
H7B C7 H7C 109.5
N1 C8 C1 122.35(14)
N1 C8 H8 118.8
C1 C8 H8 118.8
C10 C9 C14 118.22(14)
C10 C9 N1 117.10(13)
C14 C9 N1 124.68(13)
C11 C10 C9 121.32(15)
C11 C10 H10 119.3
C9 C10 H10 119.3
C12 C11 C10 119.31(14)
C12 C11 H11 120.3
C10 C11 H11 120.3
C11 C12 C13 120.51(15)
C11 C12 Cl1 120.72(12)
C13 C12 Cl1 118.77(13)
C14 C13 C12 119.87(15)
C14 C13 H13 120.1
C12 C13 H13 120.1
C13 C14 C9 120.76(14)
C13 C14 H14 119.6
C9 C14 H14 119.6

loop_
_geom_bond_atom_site_label_1
_geom_bond_atom_site_label_2
_geom_bond_distance
O1 H1 0.88(3)
C1 C6 1.396(2)
C1 C2 1.397(2)
C1 C8 1.448(2)
C2 O1 1.3554(18)
C2 C3 1.382(2)
C3 C4 1.379(2)
C3 H3 0.9300
C4 C5 1.384(2)
C4 H4 0.9300
C5 O2 1.3756(18)
C5 C6 1.379(2)
C6 H6 0.9300
C7 O2 1.414(2)
C7 H7A 0.9600
C7 H7B 0.9600
C7 H7C 0.9600
C8 N1 1.2763(19)
C8 H8 0.9300
C9 C10 1.384(2)
C9 C14 1.391(2)
C9 N1 1.4186(19)
C10 C11 1.380(2)
C10 H10 0.9300
C11 C12 1.373(2)
C11 H11 0.9300
C12 C13 1.378(2)
C12 Cl1 1.7337(15)
C13 C14 1.374(2)
C13 H13 0.9300
C14 H14 0.9300

loop_
_geom_hbond_atom_site_label_D
_geom_hbond_atom_site_label_H
_geom_hbond_atom_site_label_A
_geom_hbond_site_symmetry_A
_geom_hbond_distance_DH
_geom_hbond_distance_HA
_geom_hbond_distance_DA
_geom_hbond_angle_DHA
O1 H1 N1 . 0.88(3) 1.79(3) 2.6210(18) 157(2)
C7 H7C O2 2_646 0.96 2.56 3.495(2) 163.5

loop_
_geom_torsion_atom_site_label_1
_geom_torsion_atom_site_label_2
_geom_torsion_atom_site_label_3
_geom_torsion_atom_site_label_4
_geom_torsion
C6 C1 C2 O1 178.95(14)
C8 C1 C2 O1 -0.9(2)
C6 C1 C2 C3 -0.9(2)
C8 C1 C2 C3 179.23(14)
O1 C2 C3 C4 -179.82(16)
C1 C2 C3 C4 0.1(3)
C2 C3 C4 C5 0.4(3)
C3 C4 C5 O2 179.54(16)
C3 C4 C5 C6 0.0(2)
O2 C5 C6 C1 179.51(14)
C4 C5 C6 C1 -0.9(2)
C2 C1 C6 C5 1.4(2)
C8 C1 C6 C5 -178.79(14)
C6 C1 C8 N1 177.90(14)
C2 C1 C8 N1 -2.3(2)
C14 C9 C10 C11 -1.0(2)
N1 C9 C10 C11 179.50(14)
C9 C10 C11 C12 0.3(2)
C10 C11 C12 C13 0.6(2)
C10 C11 C12 Cl1 -179.55(12)
C11 C12 C13 C14 -0.8(2)
Cl1 C12 C13 C14 179.40(12)
C12 C13 C14 C9 0.0(2)
C10 C9 C14 C13 0.9(2)
N1 C9 C14 C13 -179.70(14)
C1 C8 N1 C9 -178.85(13)
C10 C9 N1 C8 -172.84(13)
C14 C9 N1 C8 7.7(2)
C6 C5 O2 C7 -172.96(15)
C4 C5 O2 C7 7.5(3)

loop_
_cod_related_entry_id
_cod_related_entry_database
_cod_related_entry_code
1 ChemSpider 30655572
